data_7131892
loop_
_publ_author_name
'Joshi, Ashish'
'Moorthy, Shruti'
'Chavada, Lilesh Rambhai'
'Singh, Saurabh Kumar'
'Pandey, Ashok Kumar'

_publ_section_title
;
 Ru(II)/Ru(IV)-catalyzed C(sp<sup>2</sup>)-H allylation with alkene
 difunctionalization to access isochroman-1-imines.
;
_journal_name_full 'Chemical communications (Cambridge, England)'
_journal_paper_doi 10.1039/d3cc01604h
_journal_year 2023
_chemical_formula_moiety 'C15 H15 Br2 N O5'
_chemical_formula_sum 'C15 H15 Br2 N O5'
_chemical_formula_weight 449.10
_space_group_crystal_system triclinic
_space_group_IT_number 2
_space_group_name_Hall '-P 1'
_space_group_name_H-M_alt 'P -1'
_atom_sites_solution_hydrogens geom
_audit_creation_method SHELXL-2018/3
_audit_update_record
;
2021-09-22 deposited with the CCDC.	2023-06-19 downloaded from the CCDC.
;
_cell_angle_alpha 109.881(2)
_cell_angle_beta 98.181(2)
_cell_angle_gamma 102.053(2)
_cell_formula_units_Z 2
_cell_length_a 8.1671(5)
_cell_length_b 9.9200(6)
_cell_length_c 11.5668(6)
_cell_measurement_reflns_used 3754
_cell_measurement_temperature 293(2)
_cell_measurement_theta_max 27.5
_cell_measurement_theta_min 1.9
_cell_volume 838.33(9)
_computing_structure_refinement 'SHELXL-2018/3 (Sheldrick, 2018)'
_computing_structure_solution 'SHELXT 2018/2 (Sheldrick, 2018)'
_diffrn_ambient_temperature 293(2)
_diffrn_measured_fraction_theta_full 0.967
_diffrn_measured_fraction_theta_max 0.974
_diffrn_measurement_device_type 'Bruker D8 QUEST PHOTON-100'
_diffrn_measurement_method '\w and \f'
_diffrn_radiation_type MoK\a
_diffrn_radiation_wavelength 0.71073
_diffrn_reflns_av_R_equivalents 0.0489
_diffrn_reflns_av_unetI/netI 0.0320
_diffrn_reflns_Laue_measured_fraction_full 0.967
_diffrn_reflns_Laue_measured_fraction_max 0.974
_diffrn_reflns_limit_h_max 10
_diffrn_reflns_limit_h_min -10
_diffrn_reflns_limit_k_max 12
_diffrn_reflns_limit_k_min -12
_diffrn_reflns_limit_l_max 15
_diffrn_reflns_limit_l_min -15
_diffrn_reflns_number 27035
_diffrn_reflns_point_group_measured_fraction_full 0.967
_diffrn_reflns_point_group_measured_fraction_max 0.974
_diffrn_reflns_theta_full 25.242
_diffrn_reflns_theta_max 27.515
_diffrn_reflns_theta_min 1.925
_diffrn_source Microfocus
_exptl_absorpt_coefficient_mu 4.858
_exptl_absorpt_correction_type multi-scan
_exptl_absorpt_process_details 'SADABS 2016/2'
_exptl_crystal_colour Colorless
_exptl_crystal_density_diffrn 1.779
_exptl_crystal_description Plate
_exptl_crystal_F_000 444
_exptl_crystal_size_max 0.260
_exptl_crystal_size_mid 0.180
_exptl_crystal_size_min 0.110
_exptl_transmission_factor_max 0.7456
_exptl_transmission_factor_min 0.4701
_refine_diff_density_max 0.521
_refine_diff_density_min -0.688
_refine_diff_density_rms 0.063
_refine_ls_extinction_coef 0.050(6)
_refine_ls_extinction_expression Fc^*^=kFc[1+0.001xFc^2^\l^3^/sin(2\q)]^-1/4^
_refine_ls_extinction_method 'SHELXL-2018/3 (Sheldrick 2018)'
_refine_ls_goodness_of_fit_ref 1.039
_refine_ls_hydrogen_treatment constr
_refine_ls_matrix_type full
_refine_ls_number_parameters 209
_refine_ls_number_reflns 3754
_refine_ls_number_restraints 0
_refine_ls_restrained_S_all 1.039
_refine_ls_R_factor_all 0.0417
_refine_ls_R_factor_gt 0.0324
_refine_ls_shift/su_max 0.001
_refine_ls_shift/su_mean 0.000
_refine_ls_structure_factor_coef Fsqd
_refine_ls_weighting_details 'w=1/[\s^2^(Fo^2^)+(0.0398P)^2^+0.5367P] where P=(Fo^2^+2Fc^2^)/3'
_refine_ls_weighting_scheme calc
_refine_ls_wR_factor_gt 0.0819
_refine_ls_wR_factor_ref 0.0871
_reflns_Friedel_coverage 0.000
_reflns_number_gt 3136
_reflns_number_total 3754
_reflns_threshold_expression 'I > 2\s(I)'
_cod_data_source_file d3cc01604h2.cif
_cod_data_source_block shelx
_cod_depositor_comments
;
The following automatic conversions were performed:

data item '_exptl_absorpt_correction_type' value 'Multi-scan' was
changed to 'multi-scan' in accordance with the
/home/data/users/saulius/crontab/automatic-downloads/rss-feeds/RSC/lib/dictionaries/cif_core.dic
dictionary named 'cif_core.dic' version 2.4.2 last updated on
2011-04-26.

Automatic conversion script
Id: cif_fix_values 8170 2020-07-09 18:12:32Z antanas 
;
_cod_database_code 7131892
_shelx_shelxl_version_number 2018/3
_shelx_space_group_comment
;
The symmetry employed for this shelxl refinement is uniquely defined
by the following loop, which should always be used as a source of
symmetry information in preference to the above space-group names.
They are only intended as comments.
;
_shelx_estimated_absorpt_t_min 0.365
_shelx_estimated_absorpt_t_max 0.617

loop_
_space_group_symop_operation_xyz
'x, y, z'
'-x, -y, -z'

loop_
_atom_site_label
_atom_site_type_symbol
_atom_site_fract_x
_atom_site_fract_y
_atom_site_fract_z
_atom_site_U_iso_or_equiv
_atom_site_adp_type
_atom_site_occupancy
_atom_site_site_symmetry_order
_atom_site_calc_flag
_atom_site_refinement_flags_posn
_atom_site_refinement_flags_adp
_atom_site_refinement_flags_occupancy
_atom_site_disorder_assembly
_atom_site_disorder_group
Br2 Br -0.01751(3) 0.18814(3) 0.07830(3) 0.05583(14) Uani 1 1 d . . . . .
Br1 Br 0.79175(4) 1.06878(3) 0.66549(3) 0.05552(14) Uani 1 1 d . . . . .
O1 O 0.35196(18) 0.35868(17) 0.24282(15) 0.0356(3) Uani 1 1 d . . . . .
O5 O 0.3208(2) 0.5012(2) 0.09074(16) 0.0435(4) Uani 1 1 d . . . . .
O4 O 0.1143(2) 0.5944(2) 0.16759(17) 0.0454(4) Uani 1 1 d . . . . .
O3 O 0.7684(2) 0.1395(2) 0.32550(16) 0.0473(4) Uani 1 1 d . . . . .
N1 N 0.6281(2) 0.3419(2) 0.26085(19) 0.0382(4) Uani 1 1 d . . . . .
O2 O 0.6186(2) -0.04500(19) 0.14301(18) 0.0491(4) Uani 1 1 d . . . . .
C3 C 0.4745(3) 0.6539(3) 0.42585(19) 0.0315(4) Uani 1 1 d . . . . .
C7 C 0.5258(3) 0.4218(2) 0.2858(2) 0.0310(4) Uani 1 1 d . . . . .
C4 C 0.5882(3) 0.5807(2) 0.3683(2) 0.0316(4) Uani 1 1 d . . . . .
C13 C 0.0615(3) 0.3414(3) 0.2470(2) 0.0389(5) Uani 1 1 d . . . . .
H13A H -0.023214 0.396639 0.263567 0.047 Uiso 1 1 calc R U . . .
H13B H 0.072203 0.294786 0.308016 0.047 Uiso 1 1 calc R U . . .
C12 C 0.2339(3) 0.4488(2) 0.2637(2) 0.0313(4) Uani 1 1 d . . . . .
C11 C 0.2885(3) 0.5687(3) 0.3971(2) 0.0366(5) Uani 1 1 d . . . . .
H11A H 0.217314 0.636841 0.404709 0.044 Uiso 1 1 calc R U . . .
H11B H 0.271723 0.522501 0.457722 0.044 Uiso 1 1 calc R U . . .
C2 C 0.5361(3) 0.8004(3) 0.5114(2) 0.0374(5) Uani 1 1 d . . . . .
H2 H 0.460871 0.850668 0.548209 0.045 Uiso 1 1 calc R U . . .
C8 C 0.5573(3) 0.1842(3) 0.1846(2) 0.0418(5) Uani 1 1 d . . . . .
H8A H 0.556419 0.166959 0.096737 0.050 Uiso 1 1 calc R U . . .
H8B H 0.439471 0.151863 0.190812 0.050 Uiso 1 1 calc R U . . .
C14 C 0.2169(3) 0.5235(2) 0.1683(2) 0.0307(4) Uani 1 1 d . . . . .
C9 C 0.6625(3) 0.0946(3) 0.2281(2) 0.0344(5) Uani 1 1 d . . . . .
C15 C 0.3000(4) 0.5642(4) -0.0050(3) 0.0612(8) Uani 1 1 d . . . . .
H15A H 0.380421 0.542742 -0.057015 0.092 Uiso 1 1 calc R U . . .
H15B H 0.184861 0.521273 -0.056534 0.092 Uiso 1 1 calc R U . . .
H15C H 0.321045 0.670256 0.035135 0.092 Uiso 1 1 calc R U . . .
C5 C 0.7631(3) 0.6571(3) 0.3980(2) 0.0390(5) Uani 1 1 d . . . . .
H5 H 0.838385 0.609761 0.358267 0.047 Uiso 1 1 calc R U . . .
C1 C 0.7100(3) 0.8715(3) 0.5417(2) 0.0385(5) Uani 1 1 d . . . . .
C6 C 0.8248(3) 0.8019(3) 0.4857(2) 0.0409(5) Uani 1 1 d . . . . .
H6 H 0.941370 0.851678 0.506695 0.049 Uiso 1 1 calc R U . . .
C10 C 0.7095(5) -0.1429(4) 0.1727(4) 0.0741(10) Uani 1 1 d . . . . .
H10A H 0.668683 -0.239961 0.105936 0.111 Uiso 1 1 calc R U . . .
H10B H 0.830440 -0.103723 0.181420 0.111 Uiso 1 1 calc R U . . .
H10C H 0.689999 -0.150308 0.250476 0.111 Uiso 1 1 calc R U . . .

loop_
_atom_site_aniso_label
_atom_site_aniso_U_11
_atom_site_aniso_U_22
_atom_site_aniso_U_33
_atom_site_aniso_U_23
_atom_site_aniso_U_13
_atom_site_aniso_U_12
Br2 0.04324(18) 0.04058(17) 0.0646(2) 0.00349(13) 0.01277(13) 0.00033(11)
Br1 0.04847(18) 0.04217(18) 0.0573(2) 0.00398(12) 0.00300(12) 0.00588(12)
O1 0.0252(7) 0.0344(8) 0.0476(9) 0.0158(7) 0.0046(6) 0.0115(6)
O5 0.0350(8) 0.0643(11) 0.0458(9) 0.0335(9) 0.0139(7) 0.0199(8)
O4 0.0433(9) 0.0449(10) 0.0513(10) 0.0181(8) 0.0056(8) 0.0229(8)
O3 0.0435(10) 0.0548(11) 0.0421(9) 0.0169(8) 0.0033(8) 0.0179(8)
N1 0.0283(9) 0.0377(10) 0.0470(11) 0.0134(9) 0.0067(8) 0.0119(8)
O2 0.0486(10) 0.0356(9) 0.0559(11) 0.0123(8) -0.0005(8) 0.0141(8)
C3 0.0277(10) 0.0400(11) 0.0301(10) 0.0170(9) 0.0061(8) 0.0104(9)
C7 0.0267(10) 0.0380(11) 0.0345(10) 0.0200(9) 0.0075(8) 0.0112(8)
C4 0.0273(10) 0.0365(11) 0.0376(11) 0.0199(9) 0.0082(8) 0.0120(8)
C13 0.0294(11) 0.0388(12) 0.0465(13) 0.0151(10) 0.0102(9) 0.0063(9)
C12 0.0228(9) 0.0349(11) 0.0381(11) 0.0145(9) 0.0066(8) 0.0109(8)
C11 0.0278(10) 0.0474(13) 0.0342(11) 0.0145(10) 0.0085(9) 0.0103(9)
C2 0.0344(11) 0.0431(13) 0.0328(11) 0.0109(10) 0.0077(9) 0.0128(10)
C8 0.0345(12) 0.0387(12) 0.0485(13) 0.0121(10) 0.0031(10) 0.0149(10)
C14 0.0247(9) 0.0298(10) 0.0334(10) 0.0100(8) 0.0014(8) 0.0061(8)
C9 0.0297(10) 0.0381(12) 0.0391(11) 0.0156(10) 0.0136(9) 0.0119(9)
C15 0.0498(16) 0.098(2) 0.0608(17) 0.0569(18) 0.0175(13) 0.0242(16)
C5 0.0308(11) 0.0396(12) 0.0516(13) 0.0206(11) 0.0129(10) 0.0128(9)
C1 0.0377(12) 0.0379(12) 0.0368(11) 0.0138(10) 0.0038(9) 0.0083(9)
C6 0.0300(11) 0.0389(12) 0.0531(14) 0.0199(11) 0.0071(10) 0.0058(9)
C10 0.075(2) 0.0468(17) 0.094(3) 0.0213(17) -0.0037(19) 0.0280(16)

loop_
_atom_type_symbol
_atom_type_description
_atom_type_scat_dispersion_real
_atom_type_scat_dispersion_imag
_atom_type_scat_source
C C 0.0033 0.0016 'International Tables Vol C Tables 4.2.6.8 and 6.1.1.4'
H H 0.0000 0.0000 'International Tables Vol C Tables 4.2.6.8 and 6.1.1.4'
Br Br -0.2901 2.4595 'International Tables Vol C Tables 4.2.6.8 and 6.1.1.4'
N N 0.0061 0.0033 'International Tables Vol C Tables 4.2.6.8 and 6.1.1.4'
O O 0.0106 0.0060 'International Tables Vol C Tables 4.2.6.8 and 6.1.1.4'

loop_
_geom_angle_atom_site_label_1
_geom_angle_atom_site_label_2
_geom_angle_atom_site_label_3
_geom_angle
_geom_angle_site_symmetry_1
_geom_angle_site_symmetry_3
_geom_angle_publ_flag
C7 O1 C12 120.94(17) . . ?
C14 O5 C15 115.14(19) . . ?
C7 N1 C8 118.67(19) . . ?
C9 O2 C10 116.0(2) . . ?
C2 C3 C4 119.7(2) . . ?
C2 C3 C11 121.42(19) . . ?
C4 C3 C11 118.8(2) . . ?
N1 C7 O1 120.0(2) . . ?
N1 C7 C4 121.53(19) . . ?
O1 C7 C4 118.28(18) . . ?
C3 C4 C5 119.4(2) . . ?
C3 C4 C7 119.75(19) . . ?
C5 C4 C7 120.66(19) . . ?
C12 C13 Br2 111.94(16) . . ?
O1 C12 C13 105.26(17) . . ?
O1 C12 C11 111.18(17) . . ?
C13 C12 C11 109.81(18) . . ?
O1 C12 C14 112.26(17) . . ?
C13 C12 C14 109.29(17) . . ?
C11 C12 C14 108.96(18) . . ?
C3 C11 C12 110.61(17) . . ?
C1 C2 C3 119.6(2) . . ?
N1 C8 C9 110.69(19) . . ?
O4 C14 O5 125.3(2) . . ?
O4 C14 C12 120.5(2) . . ?
O5 C14 C12 114.28(17) . . ?
O3 C9 O2 123.9(2) . . ?
O3 C9 C8 125.9(2) . . ?
O2 C9 C8 110.2(2) . . ?
C6 C5 C4 120.7(2) . . ?
C2 C1 C6 121.8(2) . . ?
C2 C1 Br1 118.48(18) . . ?
C6 C1 Br1 119.72(18) . . ?
C5 C6 C1 118.7(2) . . ?

loop_
_geom_bond_atom_site_label_1
_geom_bond_atom_site_label_2
_geom_bond_distance
_geom_bond_site_symmetry_2
_geom_bond_publ_flag
Br2 C13 1.936(2) . ?
Br1 C1 1.898(2) . ?
O1 C7 1.368(3) . ?
O1 C12 1.437(2) . ?
O5 C14 1.318(3) . ?
O5 C15 1.452(3) . ?
O4 C14 1.202(3) . ?
O3 C9 1.199(3) . ?
N1 C7 1.265(3) . ?
N1 C8 1.448(3) . ?
O2 C9 1.334(3) . ?
O2 C10 1.437(3) . ?
C3 C2 1.386(3) . ?
C3 C4 1.400(3) . ?
C3 C11 1.503(3) . ?
C7 C4 1.469(3) . ?
C4 C5 1.401(3) . ?
C13 C12 1.520(3) . ?
C12 C11 1.526(3) . ?
C12 C14 1.530(3) . ?
C2 C1 1.382(3) . ?
C8 C9 1.510(3) . ?
C5 C6 1.381(4) . ?
C1 C6 1.384(3) . ?
